data_4329037
loop_
_publ_author_name
'Jingya Li'
'Hongfeng Li'
'Pengfei Yan'
'Peng Chen'
'Guangfeng Hou'
'Guangming Li'

_publ_contact_author_email jingya1100@163.com
_publ_contact_author_name ' Jing-Ya Li'
_publ_section_title
;
 Synthesis, Crystal Structure, and Luminescent Properties of
 2-(2,2,2-Trifluoroethyl)-1-indone Lanthanide Complexes
;
_journal_name_full 'Inorganic Chemistry'
_journal_page_first 5050
_journal_page_last 5057
_journal_paper_doi 10.1021/ic202473b
_journal_volume 51
_journal_year 2012
_chemical_formula_moiety 'C45 H26 F9 N2 O6 Sm, C H Cl3'
_chemical_formula_sum 'C46 H27 Cl3 F9 N2 O6 Sm'
_chemical_formula_weight 1131.40
_chemical_name_systematic
; 
 ? 
;
_space_group_IT_number 2
_symmetry_cell_setting triclinic
_symmetry_space_group_name_Hall '-P 1'
_symmetry_space_group_name_H-M 'P -1'
_atom_sites_solution_hydrogens geom
_atom_sites_solution_primary direct
_atom_sites_solution_secondary difmap
_audit_creation_method SHELXL-97
_cell_angle_alpha 100.54(3)
_cell_angle_beta 93.40(3)
_cell_angle_gamma 106.75(3)
_cell_formula_units_Z 2
_cell_length_a 10.063(2)
_cell_length_b 14.692(3)
_cell_length_c 16.379(3)
_cell_measurement_reflns_used 18752
_cell_measurement_temperature 293(2)
_cell_measurement_theta_max 27.55
_cell_measurement_theta_min 3.08
_cell_volume 2263.5(9)
_computing_cell_refinement 'RAPID-AUTO (Rigaku 1998 <i>RAPID-AUTO</i>)'
_computing_data_collection 'RAPID-AUTO (Rigaku 1998 <i>RAPID-AUTO</i>)'
_computing_data_reduction 'CrystalClear (Rigaku/MSC, 2002)'
_computing_molecular_graphics 'SHELXTL (Sheldrick, 2008)'
_computing_publication_material SHELXL-97
_computing_structure_refinement 'SHELXL-97 (Sheldrick, 2008)'
_computing_structure_solution 'SHELXS-97 (Sheldrick, 2008)'
_diffrn_ambient_temperature 293(2)
_diffrn_measured_fraction_theta_full 0.986
_diffrn_measured_fraction_theta_max 0.986
_diffrn_measurement_device_type 'Rigaku RAXIS-RAPID'
_diffrn_measurement_method '\w scan'
_diffrn_radiation_monochromator graphite
_diffrn_radiation_source 'fine-focus sealed tube'
_diffrn_radiation_type MoK\a
_diffrn_radiation_wavelength 0.71073
_diffrn_reflns_av_R_equivalents 0.0338
_diffrn_reflns_av_sigmaI/netI 0.0445
_diffrn_reflns_limit_h_max 13
_diffrn_reflns_limit_h_min -11
_diffrn_reflns_limit_k_max 19
_diffrn_reflns_limit_k_min -19
_diffrn_reflns_limit_l_max 21
_diffrn_reflns_limit_l_min -21
_diffrn_reflns_number 22265
_diffrn_reflns_theta_full 27.48
_diffrn_reflns_theta_max 27.48
_diffrn_reflns_theta_min 3.08
_diffrn_standards_decay_% 0
_diffrn_standards_interval_count 0
_diffrn_standards_interval_time 0
_diffrn_standards_number 0
_exptl_absorpt_coefficient_mu 1.562
_exptl_absorpt_correction_T_max 0.7300
_exptl_absorpt_correction_T_min 0.4517
_exptl_absorpt_correction_type multi-scan
_exptl_absorpt_process_details 'ABSCOR (Higashi, 1995)'
_exptl_crystal_colour buff
_exptl_crystal_density_diffrn 1.660
_exptl_crystal_description block
_exptl_crystal_F_000 1118
_exptl_crystal_size_max 0.61
_exptl_crystal_size_mid 0.30
_exptl_crystal_size_min 0.22
_refine_diff_density_max 1.421
_refine_diff_density_min -0.805
_refine_diff_density_rms 0.092
_refine_ls_extinction_method none
_refine_ls_goodness_of_fit_ref 1.034
_refine_ls_hydrogen_treatment constr
_refine_ls_matrix_type full
_refine_ls_number_parameters 604
_refine_ls_number_reflns 10229
_refine_ls_number_restraints 0
_refine_ls_restrained_S_all 1.034
_refine_ls_R_factor_all 0.0545
_refine_ls_R_factor_gt 0.0446
_refine_ls_shift/su_max 0.000
_refine_ls_shift/su_mean 0.000
_refine_ls_structure_factor_coef Fsqd
_refine_ls_weighting_details 'calc w=1/[\s^2^(Fo^2^)+(0.0639P)^2^+1.9795P] where P=(Fo^2^+2Fc^2^)/3'
_refine_ls_weighting_scheme calc
_refine_ls_wR_factor_gt 0.1120
_refine_ls_wR_factor_ref 0.1181
_reflns_number_gt 8702
_reflns_number_total 10229
_reflns_threshold_expression >2sigma(I)
_cod_data_source_file ic202473b_si_001_6.cif
_cod_data_source_block Compound-6
_cod_original_cell_volume 2263.5(8)
_cod_database_code 4329037

loop_
_symmetry_equiv_pos_as_xyz
'x, y, z'
'-x, -y, -z'

loop_
_atom_site_label
_atom_site_type_symbol
_atom_site_fract_x
_atom_site_fract_y
_atom_site_fract_z
_atom_site_U_iso_or_equiv
_atom_site_adp_type
_atom_site_occupancy
_atom_site_symmetry_multiplicity
_atom_site_calc_flag
_atom_site_refinement_flags
C1 C 0.4188(5) 0.5092(4) 0.1513(4) 0.0736(15) Uani 1 1 d .
C2 C 0.2736(4) 0.4345(3) 0.1356(3) 0.0501(10) Uani 1 1 d .
C3 C 0.1885(4) 0.4236(3) 0.0639(3) 0.0474(9) Uani 1 1 d .
C4 C 0.0541(4) 0.3525(3) 0.0448(3) 0.0460(9) Uani 1 1 d .
C5 C -0.0043(5) 0.3529(3) -0.0392(3) 0.0509(10) Uani 1 1 d .
C6 C -0.1284(6) 0.2960(4) -0.0854(3) 0.0649(12) Uani 1 1 d .
H6 H -0.1917 0.2502 -0.0630 0.078 Uiso 1 1 calc R
C7 C -0.1580(8) 0.3075(5) -0.1647(4) 0.0866(18) Uani 1 1 d .
H7 H -0.2409 0.2685 -0.1970 0.104 Uiso 1 1 calc R
C8 C -0.0646(9) 0.3771(6) -0.1969(4) 0.096(2) Uani 1 1 d .
H8 H -0.0863 0.3849 -0.2506 0.115 Uiso 1 1 calc R
C9 C 0.0589(8) 0.4348(5) -0.1516(4) 0.095(2) Uani 1 1 d .
H9 H 0.1205 0.4813 -0.1743 0.114 Uiso 1 1 calc R
C10 C 0.0913(6) 0.4232(4) -0.0709(3) 0.0613(12) Uani 1 1 d .
C11 C 0.2174(5) 0.4754(4) -0.0085(4) 0.0655(13) Uani 1 1 d .
H11A H 0.2257 0.5438 0.0087 0.079 Uiso 1 1 calc R
H11B H 0.3021 0.4692 -0.0310 0.079 Uiso 1 1 calc R
C12 C 0.3709(6) 0.2506(6) 0.4374(4) 0.086(2) Uani 1 1 d .
C13 C 0.2246(4) 0.2389(3) 0.3981(3) 0.0507(10) Uani 1 1 d .
C14 C 0.1090(5) 0.1941(3) 0.4339(3) 0.0499(10) Uani 1 1 d .
C15 C 0.1018(6) 0.1566(5) 0.5147(3) 0.0731(15) Uani 1 1 d .
H15A H 0.1315 0.0987 0.5094 0.088 Uiso 1 1 calc R
H15B H 0.1591 0.2057 0.5612 0.088 Uiso 1 1 calc R
C16 C -0.0518(6) 0.1339(4) 0.5254(3) 0.0658(13) Uani 1 1 d .
C17 C -0.1212(8) 0.1033(6) 0.5903(4) 0.099(2) Uani 1 1 d .
H17 H -0.0732 0.0913 0.6355 0.119 Uiso 1 1 calc R
C18 C -0.2616(7) 0.0907(6) 0.5873(4) 0.097(2) Uani 1 1 d .
H18 H -0.3080 0.0708 0.6314 0.116 Uiso 1 1 calc R
C19 C -0.3362(6) 0.1067(5) 0.5212(4) 0.0835(17) Uani 1 1 d .
H19 H -0.4317 0.0974 0.5209 0.100 Uiso 1 1 calc R
C20 C -0.2687(5) 0.1368(4) 0.4551(3) 0.0610(12) Uani 1 1 d .
H20 H -0.3173 0.1479 0.4097 0.073 Uiso 1 1 calc R
C21 C -0.1263(5) 0.1499(3) 0.4588(3) 0.0501(10) Uani 1 1 d .
C22 C -0.0281(4) 0.1859(3) 0.3996(3) 0.0451(9) Uani 1 1 d .
C23 C 0.2414(5) 0.0126(4) 0.1502(4) 0.0724(15) Uani 1 1 d .
C24 C 0.1239(4) 0.0583(3) 0.1456(3) 0.0518(10) Uani 1 1 d .
C25 C -0.0090(4) -0.0001(3) 0.1145(3) 0.0473(9) Uani 1 1 d .
C26 C -0.0603(5) -0.1085(3) 0.0755(3) 0.0582(12) Uani 1 1 d .
H26A H -0.0199 -0.1228 0.0242 0.070 Uiso 1 1 calc R
H26B H -0.0378 -0.1464 0.1140 0.070 Uiso 1 1 calc R
C27 C -0.2158(4) -0.1285(3) 0.0586(3) 0.0490(9) Uani 1 1 d .
C28 C -0.3190(5) -0.2156(3) 0.0249(3) 0.0618(12) Uani 1 1 d .
H28 H -0.2959 -0.2724 0.0076 0.074 Uiso 1 1 calc R
C29 C -0.4568(5) -0.2160(3) 0.0176(3) 0.0646(13) Uani 1 1 d .
H29 H -0.5267 -0.2740 -0.0049 0.078 Uiso 1 1 calc R
C30 C -0.4929(5) -0.1325(4) 0.0429(4) 0.0644(13) Uani 1 1 d .
H30 H -0.5862 -0.1345 0.0370 0.077 Uiso 1 1 calc R
C31 C -0.3902(4) -0.0451(3) 0.0772(3) 0.0548(11) Uani 1 1 d .
H31 H -0.4138 0.0115 0.0946 0.066 Uiso 1 1 calc R
C32 C -0.2539(4) -0.0442(3) 0.0846(3) 0.0437(8) Uani 1 1 d .
C33 C -0.1259(4) 0.0363(3) 0.1197(2) 0.0404(8) Uani 1 1 d .
C34 C 0.1971(5) 0.4874(4) 0.3659(3) 0.0648(13) Uani 1 1 d .
H34 H 0.2766 0.4691 0.3556 0.078 Uiso 1 1 calc R
C35 C 0.2106(6) 0.5734(4) 0.4236(4) 0.0819(17) Uani 1 1 d .
H35 H 0.2983 0.6127 0.4495 0.098 Uiso 1 1 calc R
C36 C 0.0950(7) 0.5988(4) 0.4413(4) 0.0844(18) Uani 1 1 d .
H36 H 0.1031 0.6549 0.4809 0.101 Uiso 1 1 calc R
C37 C -0.0363(6) 0.5415(3) 0.4007(3) 0.0635(13) Uani 1 1 d .
C38 C -0.1614(7) 0.5645(4) 0.4148(4) 0.0828(18) Uani 1 1 d .
H38 H -0.1574 0.6208 0.4529 0.099 Uiso 1 1 calc R
C39 C -0.2863(7) 0.5066(5) 0.3742(4) 0.0807(17) Uani 1 1 d .
H39 H -0.3673 0.5217 0.3869 0.097 Uiso 1 1 calc R
C40 C -0.2956(5) 0.4221(3) 0.3117(3) 0.0548(10) Uani 1 1 d .
C41 C -0.4217(5) 0.3614(4) 0.2657(3) 0.0642(12) Uani 1 1 d .
H41 H -0.5051 0.3745 0.2757 0.077 Uiso 1 1 calc R
C42 C -0.4220(5) 0.2843(4) 0.2073(4) 0.0676(13) Uani 1 1 d .
H42 H -0.5052 0.2436 0.1765 0.081 Uiso 1 1 calc R
C43 C -0.2966(5) 0.2663(3) 0.1936(3) 0.0578(11) Uani 1 1 d .
H43 H -0.2983 0.2136 0.1518 0.069 Uiso 1 1 calc R
C44 C -0.1738(4) 0.3975(3) 0.2955(2) 0.0426(8) Uani 1 1 d .
C45 C -0.0410(5) 0.4574(3) 0.3415(3) 0.0458(9) Uani 1 1 d .
C46 C 0.6728(8) 0.8269(5) 0.2527(4) 0.0908(19) Uani 1 1 d .
H46 H 0.6354 0.8278 0.1963 0.109 Uiso 1 1 calc R
Cl1 Cl 0.5337(3) 0.7911(2) 0.30984(16) 0.1484(10) Uani 1 1 d .
Cl2 Cl 0.7629(3) 0.74241(16) 0.24470(15) 0.1212(7) Uani 1 1 d .
Cl3 Cl 0.7855(3) 0.94188(15) 0.29757(15) 0.1443(10) Uani 1 1 d .
Sm1 Sm 0.051769(19) 0.266085(13) 0.223139(12) 0.03885(8) Uani 1 1 d .
F1 F 0.5123(4) 0.4690(3) 0.1216(3) 0.1250(16) Uani 1 1 d .
F2 F 0.4306(4) 0.5848(3) 0.1185(3) 0.1242(17) Uani 1 1 d .
F3 F 0.4631(4) 0.5394(3) 0.2323(3) 0.1130(14) Uani 1 1 d .
F4 F 0.4531(5) 0.2338(7) 0.3882(4) 0.199(4) Uani 1 1 d .
F5 F 0.4309(7) 0.3358(7) 0.4730(8) 0.300(7) Uani 1 1 d .
F6 F 0.3799(5) 0.2038(9) 0.4923(5) 0.258(6) Uani 1 1 d .
F7 F 0.3621(3) 0.0697(3) 0.1477(5) 0.159(3) Uani 1 1 d .
F8 F 0.2308(6) -0.0387(6) 0.2048(4) 0.177(3) Uani 1 1 d .
F9 F 0.2324(4) -0.0576(3) 0.0818(4) 0.1323(19) Uani 1 1 d .
N1 N 0.0744(4) 0.4310(2) 0.3253(2) 0.0486(8) Uani 1 1 d .
N2 N -0.1741(3) 0.3193(2) 0.2364(2) 0.0445(7) Uani 1 1 d .
O1 O 0.2474(3) 0.3847(2) 0.19147(19) 0.0532(7) Uani 1 1 d .
O2 O -0.0074(3) 0.2961(2) 0.08917(19) 0.0547(7) Uani 1 1 d .
O3 O 0.2248(3) 0.2754(2) 0.33430(19) 0.0547(7) Uani 1 1 d .
O4 O -0.0661(3) 0.2053(2) 0.3327(2) 0.0573(8) Uani 1 1 d .
O5 O 0.1624(3) 0.1485(2) 0.1744(2) 0.0593(8) Uani 1 1 d .
O6 O -0.1259(3) 0.12124(19) 0.1502(2) 0.0494(7) Uani 1 1 d .

loop_
_atom_site_aniso_label
_atom_site_aniso_U_11
_atom_site_aniso_U_22
_atom_site_aniso_U_33
_atom_site_aniso_U_23
_atom_site_aniso_U_13
_atom_site_aniso_U_12
C1 0.045(3) 0.070(3) 0.099(4) 0.032(3) 0.011(3) -0.001(2)
C2 0.040(2) 0.0390(19) 0.071(3) 0.0110(19) 0.017(2) 0.0100(17)
C3 0.043(2) 0.042(2) 0.063(3) 0.0161(19) 0.0222(19) 0.0165(17)
C4 0.048(2) 0.0391(19) 0.051(2) 0.0069(17) 0.0120(18) 0.0136(17)
C5 0.060(3) 0.046(2) 0.052(2) 0.0141(19) 0.012(2) 0.020(2)
C6 0.071(3) 0.058(3) 0.066(3) 0.016(2) 0.002(3) 0.019(2)
C7 0.100(5) 0.085(4) 0.073(4) 0.019(3) -0.013(3) 0.030(4)
C8 0.125(6) 0.105(5) 0.070(4) 0.042(4) 0.000(4) 0.040(5)
C9 0.112(5) 0.102(5) 0.087(4) 0.064(4) 0.021(4) 0.031(4)
C10 0.072(3) 0.057(3) 0.068(3) 0.027(2) 0.021(3) 0.029(2)
C11 0.059(3) 0.060(3) 0.087(4) 0.038(3) 0.024(3) 0.015(2)
C12 0.051(3) 0.148(6) 0.064(3) 0.034(4) -0.001(3) 0.031(4)
C13 0.041(2) 0.063(3) 0.049(2) 0.010(2) 0.0040(18) 0.0202(19)
C14 0.047(2) 0.061(2) 0.046(2) 0.0131(19) 0.0059(18) 0.020(2)
C15 0.064(3) 0.100(4) 0.063(3) 0.037(3) 0.007(3) 0.025(3)
C16 0.066(3) 0.080(3) 0.058(3) 0.028(3) 0.014(2) 0.024(3)
C17 0.089(5) 0.149(7) 0.080(4) 0.063(4) 0.028(4) 0.041(4)
C18 0.082(4) 0.137(6) 0.082(4) 0.049(4) 0.032(4) 0.029(4)
C19 0.063(3) 0.089(4) 0.090(4) 0.021(3) 0.025(3) 0.006(3)
C20 0.051(2) 0.065(3) 0.066(3) 0.017(2) 0.015(2) 0.010(2)
C21 0.052(2) 0.048(2) 0.048(2) 0.0072(18) 0.0124(19) 0.0116(19)
C22 0.044(2) 0.0394(19) 0.048(2) 0.0028(17) 0.0050(17) 0.0108(17)
C23 0.046(3) 0.060(3) 0.115(5) 0.014(3) 0.012(3) 0.024(2)
C24 0.039(2) 0.052(2) 0.068(3) 0.011(2) 0.0165(19) 0.0186(18)
C25 0.042(2) 0.0390(19) 0.062(3) 0.0084(18) 0.0133(19) 0.0149(17)
C26 0.050(2) 0.044(2) 0.081(3) 0.001(2) 0.017(2) 0.0191(19)
C27 0.045(2) 0.043(2) 0.057(2) 0.0020(18) 0.0095(19) 0.0159(17)
C28 0.060(3) 0.039(2) 0.078(3) -0.006(2) 0.010(2) 0.012(2)
C29 0.053(3) 0.044(2) 0.082(3) -0.001(2) 0.001(2) 0.002(2)
C30 0.041(2) 0.056(3) 0.088(4) 0.006(2) 0.002(2) 0.010(2)
C31 0.044(2) 0.044(2) 0.073(3) 0.005(2) 0.004(2) 0.0137(18)
C32 0.043(2) 0.0383(19) 0.048(2) 0.0069(16) 0.0074(17) 0.0106(16)
C33 0.0384(19) 0.0377(18) 0.045(2) 0.0070(16) 0.0079(16) 0.0120(15)
C34 0.048(2) 0.056(3) 0.074(3) -0.003(2) -0.009(2) 0.005(2)
C35 0.070(3) 0.062(3) 0.084(4) -0.017(3) -0.020(3) 0.001(3)
C36 0.093(4) 0.059(3) 0.080(4) -0.024(3) -0.017(3) 0.021(3)
C37 0.075(3) 0.054(3) 0.057(3) -0.007(2) 0.001(2) 0.025(2)
C38 0.097(5) 0.074(4) 0.074(4) -0.018(3) 0.006(3) 0.043(3)
C39 0.078(4) 0.095(4) 0.081(4) -0.001(3) 0.018(3) 0.053(3)
C40 0.050(2) 0.057(3) 0.064(3) 0.016(2) 0.013(2) 0.025(2)
C41 0.047(2) 0.069(3) 0.083(3) 0.019(3) 0.010(2) 0.026(2)
C42 0.040(2) 0.066(3) 0.092(4) 0.015(3) -0.007(2) 0.013(2)
C43 0.044(2) 0.054(2) 0.068(3) -0.001(2) -0.007(2) 0.014(2)
C44 0.045(2) 0.0415(19) 0.042(2) 0.0106(16) 0.0066(16) 0.0135(16)
C45 0.052(2) 0.0406(19) 0.044(2) 0.0077(16) 0.0044(18) 0.0140(18)
C46 0.112(5) 0.095(4) 0.055(3) 0.008(3) -0.002(3) 0.023(4)
Cl1 0.135(2) 0.201(3) 0.1044(16) 0.0253(17) 0.0314(15) 0.0446(19)
Cl2 0.1294(17) 0.1045(14) 0.1264(16) 0.0102(12) -0.0079(13) 0.0436(13)
Cl3 0.217(3) 0.0789(12) 0.1059(15) 0.0046(11) -0.0222(17) 0.0137(15)
Sm1 0.03307(11) 0.03701(11) 0.04317(12) 0.00631(8) 0.00520(8) 0.00673(8)
F1 0.0497(18) 0.140(4) 0.195(5) 0.059(3) 0.047(2) 0.022(2)
F2 0.086(2) 0.083(2) 0.181(4) 0.075(3) -0.029(3) -0.030(2)
F3 0.088(3) 0.090(3) 0.118(3) 0.025(2) -0.019(2) -0.035(2)
F4 0.089(3) 0.434(12) 0.156(5) 0.138(6) 0.053(3) 0.150(5)
F5 0.129(5) 0.239(9) 0.434(15) -0.141(10) -0.185(8) 0.080(6)
F6 0.071(3) 0.539(17) 0.255(8) 0.298(11) 0.030(4) 0.096(6)
F7 0.0377(16) 0.079(2) 0.353(8) 0.024(4) 0.027(3) 0.0204(17)
F8 0.151(5) 0.287(8) 0.203(6) 0.159(6) 0.066(4) 0.160(6)
F9 0.084(3) 0.109(3) 0.205(5) -0.011(3) 0.029(3) 0.057(2)
N1 0.0403(17) 0.0423(17) 0.0526(19) 0.0004(15) -0.0029(15) 0.0038(14)
N2 0.0384(16) 0.0413(17) 0.0511(19) 0.0059(14) 0.0015(14) 0.0108(14)
O1 0.0400(14) 0.0549(17) 0.0590(18) 0.0161(14) 0.0070(13) 0.0030(13)
O2 0.0460(16) 0.0592(18) 0.0504(17) 0.0177(14) 0.0055(13) -0.0008(14)
O3 0.0387(15) 0.071(2) 0.0563(18) 0.0186(15) 0.0063(13) 0.0160(14)
O4 0.0377(14) 0.074(2) 0.0574(18) 0.0245(16) 0.0001(13) 0.0078(14)
O5 0.0402(15) 0.0450(16) 0.086(2) -0.0013(15) 0.0073(15) 0.0125(13)
O6 0.0383(14) 0.0367(13) 0.0685(19) 0.0012(13) 0.0067(13) 0.0103(11)

loop_
_atom_type_symbol
_atom_type_description
_atom_type_scat_dispersion_real
_atom_type_scat_dispersion_imag
_atom_type_scat_source
C C 0.0033 0.0016 'International Tables Vol C Tables 4.2.6.8 and 6.1.1.4'
H H 0.0000 0.0000 'International Tables Vol C Tables 4.2.6.8 and 6.1.1.4'
Cl Cl 0.1484 0.1585 'International Tables Vol C Tables 4.2.6.8 and 6.1.1.4'
Sm Sm -0.1638 3.4418 'International Tables Vol C Tables 4.2.6.8 and 6.1.1.4'
F F 0.0171 0.0103 'International Tables Vol C Tables 4.2.6.8 and 6.1.1.4'
N N 0.0061 0.0033 'International Tables Vol C Tables 4.2.6.8 and 6.1.1.4'
O O 0.0106 0.0060 'International Tables Vol C Tables 4.2.6.8 and 6.1.1.4'

loop_
_geom_angle_atom_site_label_1
_geom_angle_atom_site_label_2
_geom_angle_atom_site_label_3
_geom_angle
F2 C1 F1 106.6(5)
F2 C1 F3 108.6(5)
F1 C1 F3 103.6(5)
F2 C1 C2 115.4(5)
F1 C1 C2 110.5(5)
F3 C1 C2 111.5(5)
O1 C2 C3 126.3(4)
O1 C2 C1 114.0(4)
C3 C2 C1 119.6(4)
C2 C3 C4 121.8(4)
C2 C3 C11 129.1(4)
C4 C3 C11 109.0(4)
O2 C4 C3 128.1(4)
O2 C4 C5 123.5(4)
C3 C4 C5 108.4(4)
C6 C5 C10 121.5(5)
C6 C5 C4 130.0(4)
C10 C5 C4 108.5(4)
C7 C6 C5 119.3(5)
C7 C6 H6 120.3
C5 C6 H6 120.3
C6 C7 C8 119.9(6)
C6 C7 H7 120.1
C8 C7 H7 120.1
C9 C8 C7 121.6(6)
C9 C8 H8 119.2
C7 C8 H8 119.2
C8 C9 C10 119.1(6)
C8 C9 H9 120.4
C10 C9 H9 120.4
C5 C10 C9 118.6(6)
C5 C10 C11 111.2(4)
C9 C10 C11 130.3(5)
C10 C11 C3 102.8(4)
C10 C11 H11A 111.2
C3 C11 H11A 111.2
C10 C11 H11B 111.2
C3 C11 H11B 111.2
H11A C11 H11B 109.1
F4 C12 F5 102.3(8)
F4 C12 F6 105.6(8)
F5 C12 F6 103.7(8)
F4 C12 C13 115.7(5)
F5 C12 C13 111.2(7)
F6 C12 C13 116.8(6)
O3 C13 C14 126.8(4)
O3 C13 C12 112.9(4)
C14 C13 C12 120.3(4)
C13 C14 C22 121.0(4)
C13 C14 C15 129.4(4)
C22 C14 C15 109.4(4)
C16 C15 C14 102.4(4)
C16 C15 H15A 111.3
C14 C15 H15A 111.3
C16 C15 H15B 111.3
C14 C15 H15B 111.3
H15A C15 H15B 109.2
C17 C16 C21 119.1(5)
C17 C16 C15 129.7(5)
C21 C16 C15 111.2(4)
C18 C17 C16 119.0(6)
C18 C17 H17 120.5
C16 C17 H17 120.5
C17 C18 C19 122.1(6)
C17 C18 H18 118.9
C19 C18 H18 118.9
C18 C19 C20 119.8(6)
C18 C19 H19 120.1
C20 C19 H19 120.1
C19 C20 C21 117.8(5)
C19 C20 H20 121.1
C21 C20 H20 121.1
C16 C21 C20 122.2(4)
C16 C21 C22 108.8(4)
C20 C21 C22 129.0(4)
O4 C22 C14 128.7(4)
O4 C22 C21 123.2(4)
C14 C22 C21 108.0(4)
F8 C23 F7 116.5(6)
F8 C23 F9 98.6(6)
F7 C23 F9 100.1(5)
F8 C23 C24 112.7(5)
F7 C23 C24 114.4(5)
F9 C23 C24 112.5(5)
O5 C24 C25 127.2(4)
O5 C24 C23 113.6(4)
C25 C24 C23 119.2(4)
C24 C25 C33 121.4(4)
C24 C25 C26 129.3(4)
C33 C25 C26 109.2(3)
C27 C26 C25 102.8(3)
C27 C26 H26A 111.2
C25 C26 H26A 111.2
C27 C26 H26B 111.2
C25 C26 H26B 111.2
H26A C26 H26B 109.1
C28 C27 C32 119.3(4)
C28 C27 C26 129.4(4)
C32 C27 C26 111.2(4)
C29 C28 C27 118.6(4)
C29 C28 H28 120.7
C27 C28 H28 120.7
C30 C29 C28 121.5(4)
C30 C29 H29 119.3
C28 C29 H29 119.3
C29 C30 C31 120.3(4)
C29 C30 H30 119.9
C31 C30 H30 119.9
C32 C31 C30 118.6(4)
C32 C31 H31 120.7
C30 C31 H31 120.7
C31 C32 C27 121.7(4)
C31 C32 C33 130.1(4)
C27 C32 C33 108.2(4)
O6 C33 C25 127.9(4)
O6 C33 C32 123.5(3)
C25 C33 C32 108.6(3)
N1 C34 C35 122.2(5)
N1 C34 H34 118.9
C35 C34 H34 118.9
C36 C35 C34 119.4(5)
C36 C35 H35 120.3
C34 C35 H35 120.3
C35 C36 C37 120.4(5)
C35 C36 H36 119.8
C37 C36 H36 119.8
C36 C37 C45 116.8(5)
C36 C37 C38 123.6(5)
C45 C37 C38 119.6(5)
C39 C38 C37 121.5(5)
C39 C38 H38 119.2
C37 C38 H38 119.2
C38 C39 C40 120.8(5)
C38 C39 H39 119.6
C40 C39 H39 119.6
C44 C40 C41 117.6(4)
C44 C40 C39 119.2(5)
C41 C40 C39 123.2(5)
C42 C41 C40 119.8(5)
C42 C41 H41 120.1
C40 C41 H41 120.1
C41 C42 C43 119.1(5)
C41 C42 H42 120.5
C43 C42 H42 120.5
N2 C43 C42 124.2(4)
N2 C43 H43 117.9
C42 C43 H43 117.9
N2 C44 C40 122.6(4)
N2 C44 C45 117.6(4)
C40 C44 C45 119.8(4)
N1 C45 C37 122.6(4)
N1 C45 C44 118.5(3)
C37 C45 C44 118.9(4)
Cl2 C46 Cl3 109.9(4)
Cl2 C46 Cl1 108.7(4)
Cl3 C46 Cl1 112.4(4)
Cl2 C46 H46 108.6
Cl3 C46 H46 108.6
Cl1 C46 H46 108.6
O5 Sm1 O4 102.89(12)
O5 Sm1 O1 87.59(11)
O4 Sm1 O1 144.85(11)
O5 Sm1 O2 96.34(12)
O4 Sm1 O2 137.97(10)
O1 Sm1 O2 71.94(11)
O5 Sm1 O3 73.28(12)
O4 Sm1 O3 71.93(10)
O1 Sm1 O3 79.47(11)
O2 Sm1 O3 150.04(10)
O5 Sm1 O6 72.17(10)
O4 Sm1 O6 76.85(11)
O1 Sm1 O6 137.87(11)
O2 Sm1 O6 74.06(11)
O3 Sm1 O6 125.94(11)
O5 Sm1 N2 150.53(10)
O4 Sm1 N2 70.20(11)
O1 Sm1 N2 114.90(11)
O2 Sm1 N2 74.69(11)
O3 Sm1 N2 127.24(11)
O6 Sm1 N2 78.37(10)
O5 Sm1 N1 146.29(11)
O4 Sm1 N1 80.52(12)
O1 Sm1 N1 73.03(11)
O2 Sm1 N1 103.16(12)
O3 Sm1 N1 76.18(12)
O6 Sm1 N1 139.61(10)
N2 Sm1 N1 62.55(11)
C34 N1 C45 118.6(4)
C34 N1 Sm1 121.2(3)
C45 N1 Sm1 120.1(2)
C43 N2 C44 116.7(4)
C43 N2 Sm1 122.4(3)
C44 N2 Sm1 120.4(3)
C2 O1 Sm1 136.8(3)
C4 O2 Sm1 134.4(3)
C13 O3 Sm1 135.1(3)
C22 O4 Sm1 134.5(3)
C24 O5 Sm1 136.0(3)
C33 O6 Sm1 133.8(3)

loop_
_geom_bond_atom_site_label_1
_geom_bond_atom_site_label_2
_geom_bond_distance
C1 F2 1.298(7)
C1 F1 1.319(7)
C1 F3 1.325(7)
C1 C2 1.528(6)
C2 O1 1.267(5)
C2 C3 1.368(7)
C3 C4 1.426(6)
C3 C11 1.520(6)
C4 O2 1.255(5)
C4 C5 1.465(6)
C5 C6 1.373(7)
C5 C10 1.394(7)
C6 C7 1.366(8)
C6 H6 0.9300
C7 C8 1.382(10)
C7 H7 0.9300
C8 C9 1.365(10)
C8 H8 0.9300
C9 C10 1.396(8)
C9 H9 0.9300
C10 C11 1.497(8)
C11 H11A 0.9700
C11 H11B 0.9700
C12 F4 1.233(8)
C12 F5 1.236(10)
C12 F6 1.241(8)
C12 C13 1.520(7)
C13 O3 1.259(5)
C13 C14 1.382(6)
C14 C22 1.422(6)
C14 C15 1.523(7)
C15 C16 1.513(8)
C15 H15A 0.9700
C15 H15B 0.9700
C16 C17 1.379(8)
C16 C21 1.380(7)
C17 C18 1.368(10)
C17 H17 0.9300
C18 C19 1.374(10)
C18 H18 0.9300
C19 C20 1.386(8)
C19 H19 0.9300
C20 C21 1.386(7)
C20 H20 0.9300
C21 C22 1.481(6)
C22 O4 1.248(5)
C23 F8 1.262(8)
C23 F7 1.270(6)
C23 F9 1.356(7)
C23 C24 1.523(7)
C24 O5 1.258(5)
C24 C25 1.373(6)
C25 C33 1.427(5)
C25 C26 1.525(6)
C26 C27 1.505(6)
C26 H26A 0.9700
C26 H26B 0.9700
C27 C28 1.389(6)
C27 C32 1.402(5)
C28 C29 1.383(7)
C28 H28 0.9300
C29 C30 1.377(7)
C29 H29 0.9300
C30 C31 1.390(6)
C30 H30 0.9300
C31 C32 1.365(6)
C31 H31 0.9300
C32 C33 1.475(5)
C33 O6 1.256(4)
C34 N1 1.328(6)
C34 C35 1.399(7)
C34 H34 0.9300
C35 C36 1.352(9)
C35 H35 0.9300
C36 C37 1.396(8)
C36 H36 0.9300
C37 C45 1.411(6)
C37 C38 1.415(8)
C38 C39 1.351(9)
C38 H38 0.9300
C39 C40 1.433(7)
C39 H39 0.9300
C40 C44 1.401(6)
C40 C41 1.401(7)
C41 C42 1.341(7)
C41 H41 0.9300
C42 C43 1.385(7)
C42 H42 0.9300
C43 N2 1.327(5)
C43 H43 0.9300
C44 N2 1.359(5)
C44 C45 1.445(6)
C45 N1 1.351(6)
C46 Cl2 1.727(8)
C46 Cl3 1.739(7)
C46 Cl1 1.739(8)
C46 H46 0.9800
Sm1 O5 2.360(3)
Sm1 O4 2.377(3)
Sm1 O1 2.378(3)
Sm1 O2 2.390(3)
Sm1 O3 2.400(3)
Sm1 O6 2.403(3)
Sm1 N2 2.616(3)
Sm1 N1 2.623(3)
